data_7119319
loop_
_publ_author_name
'Hou, Xueqing'
'Zhu, Yongtao'
'Qin, Yunke'
'Chen, Lichuan'
'Li, Xuexiang'
'Zhang, Hao-Li'
'Xu, Wei'
'Zhu, Daoben'
'Shao, Xiangfeng'

_publ_section_title
;
 Tris(S,S-dioxide)-trithiasumanene: strong fluorescence and cocrystal with
 1,2,6,7,10,11-hexabutoxytriphenylene.
;
_journal_issue 9
_journal_name_full 'Chemical communications (Cambridge, England)'
_journal_page_first 1546
_journal_page_last 1549
_journal_paper_doi 10.1039/c6cc09531c
_journal_volume 53
_journal_year 2017
_chemical_formula_moiety 'C84 H114 O18 S3'
_chemical_formula_sum 'C84 H114 O18 S3'
_chemical_formula_weight 1507.93
_chemical_melting_point 329.0(10)
_chemical_name_common 'cocrystal 3(HBT)'
_chemical_name_systematic '[tris(S,S-dioxides)-trithiasumanene)](1,2,6,7,11,12-hexabutoxytriphenylene)'
_space_group_IT_number 1
_symmetry_cell_setting triclinic
_symmetry_space_group_name_Hall 'P 1'
_symmetry_space_group_name_H-M 'P 1'
_atom_sites_solution_hydrogens geom
_atom_sites_solution_primary direct
_atom_sites_solution_secondary difmap
_audit_creation_method SHELXL-97
_audit_update_record
;
2015-10-11 deposited with the CCDC.
2017-01-04 downloaded from the CCDC.
;
_cell_angle_alpha 97.91(3)
_cell_angle_beta 98.81(3)
_cell_angle_gamma 96.16(3)
_cell_formula_units_Z 1
_cell_length_a 10.542(2)
_cell_length_b 12.791(3)
_cell_length_c 15.052(3)
_cell_measurement_reflns_used 6954
_cell_measurement_temperature 77(1)
_cell_measurement_theta_max 36.01
_cell_measurement_theta_min 3.08
_cell_volume 1969.5(8)
_computing_cell_refinement
;
CrysAlisPro, Agilent Technologies,
Version 1.171.36.28 (release 01-02-2013 CrysAlis171 .NET)
(compiled Feb  1 2013,16:14:44)
;
_computing_data_collection
;
CrysAlisPro, Agilent Technologies,
Version 1.171.36.28 (release 01-02-2013 CrysAlis171 .NET)
(compiled Feb  1 2013,16:14:44)
;
_computing_data_reduction
;
CrysAlisPro, Agilent Technologies,
Version 1.171.36.28 (release 01-02-2013 CrysAlis171 .NET)
(compiled Feb  1 2013,16:14:44)
;
_computing_molecular_graphics 'SHELXL-97 (Sheldrick, 1997)'
_computing_publication_material 'SHELXL-97 (Sheldrick, 1997)'
_computing_structure_refinement 'SHELXL-97 (Sheldrick, 1997)'
_computing_structure_solution SIR2004
_diffrn_ambient_temperature 77(1)
_diffrn_detector_area_resol_mean 16.0733
_diffrn_measured_fraction_theta_full 0.962
_diffrn_measured_fraction_theta_max 0.962
_diffrn_measurement_device_type '3W1A station in IHEP,Beijing, China'
_diffrn_measurement_method '\w scans'
_diffrn_radiation_monochromator graphite
_diffrn_radiation_source 'fine-focus sealed tube'
_diffrn_radiation_type Synchrotron
_diffrn_radiation_wavelength 0.95382
_diffrn_reflns_av_R_equivalents 0.0000
_diffrn_reflns_av_sigmaI/netI 0.0204
_diffrn_reflns_limit_h_max 12
_diffrn_reflns_limit_h_min 0
_diffrn_reflns_limit_k_max 15
_diffrn_reflns_limit_k_min -15
_diffrn_reflns_limit_l_max 18
_diffrn_reflns_limit_l_min -18
_diffrn_reflns_number 6954
_diffrn_reflns_theta_full 36.01
_diffrn_reflns_theta_max 36.01
_diffrn_reflns_theta_min 3.08
_exptl_absorpt_coefficient_mu 0.352
_exptl_absorpt_correction_T_max 0.9967
_exptl_absorpt_correction_T_min 0.9375
_exptl_absorpt_correction_type multi-scan
_exptl_absorpt_process_details
;
CrysAlisPro, Agilent Technologies,
Version 1.171.36.28 (release 01-02-2013 CrysAlis171 .NET)
(compiled Feb  1 2013,16:14:44)
Empirical absorption correction using spherical harmonics,
 implemented in SCALE3 ABSPACK scaling algorithm.
;
_exptl_crystal_colour 'pale yellow'
_exptl_crystal_density_diffrn 1.271
_exptl_crystal_density_meas ?
_exptl_crystal_density_method 'not measured'
_exptl_crystal_description 'tiny needle'
_exptl_crystal_F_000 810
_exptl_crystal_preparation Luminescent
_exptl_crystal_recrystallization_method 'Slow evpaporation of the solution'
_exptl_crystal_size_max 0.40
_exptl_crystal_size_mid 0.03
_exptl_crystal_size_min 0.02
_refine_diff_density_max 1.029
_refine_diff_density_min -0.936
_refine_diff_density_rms 0.229
_refine_ls_abs_structure_details 'Flack H D (1983), Acta Cryst. A39, 876-881'
_refine_ls_abs_structure_Flack 0.33(14)
_refine_ls_extinction_method none
_refine_ls_goodness_of_fit_ref 1.171
_refine_ls_hydrogen_treatment constr
_refine_ls_matrix_type full
_refine_ls_number_parameters 959
_refine_ls_number_reflns 6954
_refine_ls_number_restraints 3
_refine_ls_restrained_S_all 1.171
_refine_ls_R_factor_all 0.0794
_refine_ls_R_factor_gt 0.0793
_refine_ls_shift/su_max 0.002
_refine_ls_shift/su_mean 0.000
_refine_ls_structure_factor_coef Fsqd
_refine_ls_weighting_details 'calc w=1/[\s^2^(Fo^2^)+(0.1668P)^2^+0.0000P] where P=(Fo^2^+2Fc^2^)/3'
_refine_ls_weighting_scheme calc
_refine_ls_wR_factor_gt 0.1831
_refine_ls_wR_factor_ref 0.1834
_reflns_number_gt 6913
_reflns_number_total 6954
_reflns_threshold_expression >2sigma(I)
_cod_data_source_file c6cc09531c2.cif
_cod_data_source_block cocrystal
_cod_depositor_comments
;
The following automatic conversions were performed:

'_chemical_melting_point' value '328-330' was changed to '329.0(10)'
- the average value was taken and precision was estimated.

'_exptl_crystal_density_meas' value 'not measured' was changed to '?'
- the value is perceived as not measured.

Automatic conversion script
Id: cif_fix_values 4268 2015-11-12 08:31:59Z antanas 

 Adding full bibliography for 7119319.cif.
;
_cod_original_cell_volume 1969.4(7)
_cod_original_sg_symbol_H-M P1
_cod_database_code 7119319

loop_
_symmetry_equiv_pos_as_xyz
'x, y, z'

loop_
_atom_site_label
_atom_site_type_symbol
_atom_site_fract_x
_atom_site_fract_y
_atom_site_fract_z
_atom_site_U_iso_or_equiv
_atom_site_adp_type
_atom_site_occupancy
_atom_site_symmetry_multiplicity
_atom_site_calc_flag
_atom_site_refinement_flags
C1A C 0.9146(4) 0.3650(3) 0.7917(3) 0.0227(8) Uani 1 1 d .
C2A C 0.8897(4) 0.4467(3) 0.8579(3) 0.0213(8) Uani 1 1 d .
C3A C 0.7964(4) 0.5110(3) 0.8349(3) 0.0219(8) Uani 1 1 d .
C4A C 0.7250(4) 0.4942(3) 0.7450(3) 0.0224(8) Uani 1 1 d .
C5A C 0.7483(4) 0.4145(3) 0.6810(3) 0.0224(8) Uani 1 1 d .
C6A C 0.8443(4) 0.3489(3) 0.7049(3) 0.0227(8) Uani 1 1 d .
C7A C 0.9583(4) 0.4567(3) 0.9465(3) 0.0201(7) Uani 1 1 d .
C8A C 0.9289(4) 0.5356(3) 1.0116(3) 0.0208(8) Uani 1 1 d .
C9A C 0.8299(4) 0.6031(3) 0.9872(3) 0.0219(8) Uani 1 1 d .
C10A C 0.7645(4) 0.5896(3) 0.8974(3) 0.0206(8) Uani 1 1 d .
C11A C 0.6288(4) 0.5590(3) 0.7263(3) 0.0200(8) Uani 1 1 d .
C12A C 0.5576(4) 0.5417(3) 0.6389(3) 0.0202(8) Uani 1 1 d .
C13A C 0.5829(4) 0.4552(3) 0.5697(3) 0.0193(8) Uani 1 1 d .
C14A C 0.6788(4) 0.3919(3) 0.5926(3) 0.0203(8) Uani 1 1 d .
C15A C 0.8615(4) 0.2664(3) 0.6389(3) 0.0216(8) Uani 1 1 d .
C16A C 0.9526(4) 0.1995(3) 0.6628(3) 0.0201(8) Uani 1 1 d .
C17A C 1.0276(4) 0.2170(3) 0.7567(3) 0.0220(8) Uani 1 1 d .
C18A C 1.0072(4) 0.3005(3) 0.8207(3) 0.0209(8) Uani 1 1 d .
C19A C 1.0762(5) 0.4948(3) 1.1365(3) 0.0281(9) Uani 1 1 d .
H19A H 1.1526 0.5010 1.1058 0.034 Uiso 1 1 calc R
H19B H 1.0380 0.4191 1.1263 0.034 Uiso 1 1 calc R
C20A C 1.1154(5) 0.5356(3) 1.2379(3) 0.0284(9) Uani 1 1 d .
H20A H 1.0362 0.5369 1.2656 0.034 Uiso 1 1 calc R
H20B H 1.1674 0.4848 1.2659 0.034 Uiso 1 1 calc R
C21A C 1.1925(5) 0.6451(3) 1.2606(3) 0.0319(9) Uani 1 1 d .
H21A H 1.1371 0.6980 1.2401 0.038 Uiso 1 1 calc R
H21B H 1.2666 0.6469 1.2274 0.038 Uiso 1 1 calc R
C22A C 1.2431(5) 0.6755(4) 1.3632(3) 0.0361(10) Uani 1 1 d .
H22A H 1.1697 0.6790 1.3959 0.054 Uiso 1 1 calc R
H22B H 1.2966 0.7452 1.3751 0.054 Uiso 1 1 calc R
H22C H 1.2953 0.6219 1.3841 0.054 Uiso 1 1 calc R
C23A C 0.7163(4) 0.7427(3) 1.0424(3) 0.0236(8) Uani 1 1 d .
H23A H 0.6313 0.7004 1.0164 0.028 Uiso 1 1 calc R
H23B H 0.7399 0.7899 0.9990 0.028 Uiso 1 1 calc R
C24A C 0.7097(4) 0.8083(3) 1.1332(3) 0.0242(8) Uani 1 1 d .
H24A H 0.6474 0.8598 1.1229 0.029 Uiso 1 1 calc R
H24B H 0.7958 0.8495 1.1579 0.029 Uiso 1 1 calc R
C25A C 0.6694(4) 0.7429(3) 1.2041(3) 0.0267(8) Uani 1 1 d .
H25A H 0.7315 0.6912 1.2145 0.032 Uiso 1 1 calc R
H25B H 0.6742 0.7911 1.2623 0.032 Uiso 1 1 calc R
C26A C 0.5333(5) 0.6827(3) 1.1765(3) 0.0336(10) Uani 1 1 d .
H26A H 0.4723 0.7323 1.1600 0.050 Uiso 1 1 calc R
H26B H 0.5090 0.6499 1.2276 0.050 Uiso 1 1 calc R
H26C H 0.5311 0.6273 1.1243 0.050 Uiso 1 1 calc R
C27A C 0.4357(4) 0.6856(3) 0.6658(3) 0.0209(8) Uani 1 1 d .
H27A H 0.5154 0.7364 0.6885 0.025 Uiso 1 1 calc R
H27B H 0.4028 0.6613 0.7187 0.025 Uiso 1 1 calc R
C28A C 0.3357(4) 0.7383(3) 0.6128(3) 0.0236(8) Uani 1 1 d .
H28A H 0.2590 0.6853 0.5867 0.028 Uiso 1 1 calc R
H28B H 0.3713 0.7652 0.5618 0.028 Uiso 1 1 calc R
C29A C 0.2943(5) 0.8309(3) 0.6726(3) 0.0293(9) Uani 1 1 d .
H29A H 0.2529 0.8033 0.7209 0.035 Uiso 1 1 calc R
H29B H 0.3719 0.8813 0.7023 0.035 Uiso 1 1 calc R
C30A C 0.2006(5) 0.8891(4) 0.6177(3) 0.0350(10) Uani 1 1 d .
H30A H 0.2415 0.9166 0.5698 0.052 Uiso 1 1 calc R
H30B H 0.1773 0.9485 0.6578 0.052 Uiso 1 1 calc R
H30C H 0.1224 0.8400 0.5899 0.052 Uiso 1 1 calc R
C31A C 0.5124(4) 0.3675(3) 0.4163(3) 0.0216(8) Uani 1 1 d .
H31A H 0.4865 0.2970 0.4328 0.026 Uiso 1 1 calc R
H31B H 0.6018 0.3700 0.4033 0.026 Uiso 1 1 calc R
C32A C 0.4211(4) 0.3857(3) 0.3343(3) 0.0217(8) Uani 1 1 d .
H32A H 0.4522 0.4539 0.3158 0.026 Uiso 1 1 calc R
H32B H 0.3343 0.3911 0.3505 0.026 Uiso 1 1 calc R
C33A C 0.4104(4) 0.2955(3) 0.2540(3) 0.0234(8) Uani 1 1 d .
H33A H 0.4980 0.2883 0.2398 0.028 Uiso 1 1 calc R
H33B H 0.3765 0.2279 0.2722 0.028 Uiso 1 1 calc R
C34A C 0.3232(5) 0.3130(4) 0.1687(3) 0.0321(10) Uani 1 1 d .
H34A H 0.2351 0.3166 0.1812 0.048 Uiso 1 1 calc R
H34B H 0.3222 0.2539 0.1196 0.048 Uiso 1 1 calc R
H34C H 0.3559 0.3799 0.1502 0.048 Uiso 1 1 calc R
C35A C 0.9152(4) 0.0852(3) 0.5188(3) 0.0214(8) Uani 1 1 d .
H35A H 0.9251 0.1451 0.4842 0.026 Uiso 1 1 calc R
H35B H 0.8219 0.0640 0.5179 0.026 Uiso 1 1 calc R
C36A C 0.9763(4) -0.0075(3) 0.4786(3) 0.0208(8) Uani 1 1 d .
H36A H 0.9620 -0.0672 0.5129 0.025 Uiso 1 1 calc R
H36B H 1.0709 0.0137 0.4860 0.025 Uiso 1 1 calc R
C37A C 0.9234(4) -0.0462(3) 0.3781(3) 0.0258(8) Uani 1 1 d .
H37A H 0.9328 0.0140 0.3437 0.031 Uiso 1 1 calc R
H37B H 0.8300 -0.0726 0.3706 0.031 Uiso 1 1 calc R
C38A C 0.9950(5) -0.1357(4) 0.3391(3) 0.0328(9) Uani 1 1 d .
H38A H 1.0867 -0.1087 0.3438 0.049 Uiso 1 1 calc R
H38B H 0.9571 -0.1605 0.2751 0.049 Uiso 1 1 calc R
H38C H 0.9868 -0.1950 0.3737 0.049 Uiso 1 1 calc R
C39A C 1.1883(4) 0.1510(3) 0.8577(3) 0.0233(8) Uani 1 1 d .
H39A H 1.1322 0.1370 0.9029 0.028 Uiso 1 1 calc R
H39B H 1.2381 0.2228 0.8774 0.028 Uiso 1 1 calc R
C40A C 1.2788(4) 0.0686(3) 0.8503(3) 0.0250(8) Uani 1 1 d .
H40A H 1.3334 0.0829 0.8043 0.030 Uiso 1 1 calc R
H40B H 1.2279 -0.0027 0.8298 0.030 Uiso 1 1 calc R
C41A C 1.3656(5) 0.0690(3) 0.9419(3) 0.0299(9) Uani 1 1 d .
H41A H 1.4149 0.1409 0.9628 0.036 Uiso 1 1 calc R
H41B H 1.3105 0.0540 0.9875 0.036 Uiso 1 1 calc R
C42A C 1.4608(5) -0.0129(4) 0.9369(4) 0.0381(11) Uani 1 1 d .
H42A H 1.4131 -0.0834 0.9119 0.057 Uiso 1 1 calc R
H42B H 1.5077 -0.0142 0.9981 0.057 Uiso 1 1 calc R
H42C H 1.5225 0.0066 0.8975 0.057 Uiso 1 1 calc R
O1A O 0.9824(3) 0.5591(2) 1.1010(2) 0.0259(6) Uani 1 1 d .
O2A O 0.8141(3) 0.6728(2) 1.05909(19) 0.0230(6) Uani 1 1 d .
O3A O 0.4634(3) 0.5952(2) 0.60550(19) 0.0232(6) Uani 1 1 d .
O4A O 0.5056(3) 0.4513(2) 0.48991(19) 0.0233(6) Uani 1 1 d .
O5A O 0.9839(3) 0.1155(2) 0.61211(19) 0.0229(6) Uani 1 1 d .
O6A O 1.1098(3) 0.1451(2) 0.76817(19) 0.0229(6) Uani 1 1 d .
O7A O 1.1972(3) 0.3988(2) 0.95738(19) 0.0234(5) Uani 1 1 d .
O8A O 1.0257(3) 0.2735(2) 0.99500(18) 0.0250(6) Uani 1 1 d .
O9A O 0.6697(3) 0.7549(2) 0.82962(19) 0.0262(6) Uani 1 1 d .
O10A O 0.5147(3) 0.6189(2) 0.86972(19) 0.0240(6) Uani 1 1 d .
O11A O 0.8153(3) 0.3123(2) 0.46759(18) 0.0226(5) Uani 1 1 d .
O12A O 0.6514(3) 0.1868(2) 0.51202(19) 0.0235(6) Uani 1 1 d .
S1 S 1.06335(12) 0.35189(7) 0.94142(6) 0.0197(2) Uani 1 1 d .
S2 S 0.63124(12) 0.64558(7) 0.83506(6) 0.0191(2) Uani 1 1 d .
S3 S 0.74633(12) 0.27945(7) 0.53687(6) 0.0191(2) Uani 1 1 d .
C1B C 0.3677(4) 0.3338(3) 0.7284(3) 0.0197(8) Uani 1 1 d .
C2B C 0.3918(4) 0.2509(3) 0.6633(3) 0.0215(8) Uani 1 1 d .
C3B C 0.3160(4) 0.2311(3) 0.5716(3) 0.0219(8) Uani 1 1 d .
C4B C 0.2215(4) 0.2966(3) 0.5463(3) 0.0226(8) Uani 1 1 d .
C5B C 0.2006(4) 0.3843(3) 0.6128(3) 0.0216(8) Uani 1 1 d .
C6B C 0.2706(4) 0.4017(3) 0.7017(3) 0.0199(8) Uani 1 1 d .
C7B C 0.4430(4) 0.3490(3) 0.8172(3) 0.0208(8) Uani 1 1 d .
H7B H 0.4283 0.4047 0.8616 0.025 Uiso 1 1 calc R
C8B C 0.5357(4) 0.2861(3) 0.8409(3) 0.0201(8) Uani 1 1 d .
C9B C 0.5612(4) 0.2034(3) 0.7742(3) 0.0211(8) Uani 1 1 d .
C10B C 0.4887(4) 0.1876(3) 0.6881(3) 0.0208(8) Uani 1 1 d .
H10B H 0.5047 0.1323 0.6439 0.025 Uiso 1 1 calc R
C11B C 0.3391(4) 0.1480(3) 0.5063(3) 0.0214(8) Uani 1 1 d .
H11B H 0.4030 0.1042 0.5234 0.026 Uiso 1 1 calc R
C12B C 0.2719(4) 0.1287(3) 0.4191(3) 0.0194(7) Uani 1 1 d .
C13B C 0.1730(4) 0.1933(3) 0.3932(3) 0.0198(8) Uani 1 1 d .
C14B C 0.1510(4) 0.2743(3) 0.4573(3) 0.0217(8) Uani 1 1 d .
H14B H 0.0854 0.3168 0.4405 0.026 Uiso 1 1 calc R
C15B C 0.1086(4) 0.4526(3) 0.5891(3) 0.0217(8) Uani 1 1 d .
H15B H 0.0612 0.4409 0.5288 0.026 Uiso 1 1 calc R
C16B C 0.0853(4) 0.5355(3) 0.6503(3) 0.0211(8) Uani 1 1 d .
C17B C 0.1558(4) 0.5526(3) 0.7411(3) 0.0219(8) Uani 1 1 d .
C18B C 0.2453(4) 0.4870(3) 0.7651(3) 0.0197(7) Uani 1 1 d .
H18B H 0.2918 0.4986 0.8256 0.024 Uiso 1 1 calc R
C19B C 0.5870(4) 0.3691(3) 0.9973(3) 0.0212(8) Uani 1 1 d .
H19C H 0.4954 0.3578 1.0054 0.025 Uiso 1 1 calc R
H19D H 0.6071 0.4424 0.9845 0.025 Uiso 1 1 calc R
C20B C 0.6758(4) 0.3517(3) 1.0818(3) 0.0234(8) Uani 1 1 d .
H20C H 0.7646 0.3498 1.0682 0.028 Uiso 1 1 calc R
H20D H 0.6463 0.2818 1.0981 0.028 Uiso 1 1 calc R
C21B C 0.6791(5) 0.4384(3) 1.1627(3) 0.0256(8) Uani 1 1 d .
H21C H 0.5898 0.4426 1.1746 0.031 Uiso 1 1 calc R
H21D H 0.7127 0.5079 1.1476 0.031 Uiso 1 1 calc R
C22B C 0.7645(5) 0.4171(4) 1.2492(3) 0.0301(9) Uani 1 1 d .
H22D H 0.7307 0.3489 1.2650 0.045 Uiso 1 1 calc R
H22E H 0.7636 0.4743 1.2996 0.045 Uiso 1 1 calc R
H22F H 0.8534 0.4146 1.2382 0.045 Uiso 1 1 calc R
C23B C 0.6794(4) 0.0580(3) 0.7404(3) 0.0224(8) Uani 1 1 d .
H23C H 0.7066 0.0840 0.6864 0.027 Uiso 1 1 calc R
H23D H 0.5997 0.0066 0.7200 0.027 Uiso 1 1 calc R
C24B C 0.7845(4) 0.0055(3) 0.7882(3) 0.0230(8) Uani 1 1 d .
H24C H 0.7532 -0.0251 0.8391 0.028 Uiso 1 1 calc R
H24D H 0.8600 0.0598 0.8144 0.028 Uiso 1 1 calc R
C25B C 0.8273(4) -0.0829(3) 0.7241(3) 0.0266(8) Uani 1 1 d .
H25C H 0.7521 -0.1377 0.6984 0.032 Uiso 1 1 calc R
H25D H 0.8582 -0.0525 0.6730 0.032 Uiso 1 1 calc R
C26B C 0.9340(5) -0.1344(3) 0.7733(3) 0.0341(10) Uani 1 1 d .
H26D H 1.0109 -0.0815 0.7946 0.051 Uiso 1 1 calc R
H26E H 0.9553 -0.1932 0.7316 0.051 Uiso 1 1 calc R
H26F H 0.9049 -0.1617 0.8255 0.051 Uiso 1 1 calc R
C27B C 0.3948(4) -0.0081(3) 0.3731(3) 0.0237(8) Uani 1 1 d .
H27C H 0.3748 -0.0548 0.4178 0.028 Uiso 1 1 calc R
H27D H 0.4752 0.0406 0.3999 0.028 Uiso 1 1 calc R
C28B C 0.4125(4) -0.0744(3) 0.2855(3) 0.0261(8) Uani 1 1 d .
H28C H 0.3308 -0.1218 0.2597 0.031 Uiso 1 1 calc R
H28D H 0.4806 -0.1201 0.2997 0.031 Uiso 1 1 calc R
C29B C 0.4496(5) -0.0085(3) 0.2139(3) 0.0289(8) Uani 1 1 d .
H29C H 0.4499 -0.0571 0.1568 0.035 Uiso 1 1 calc R
H29D H 0.3830 0.0389 0.2011 0.035 Uiso 1 1 calc R
C30B C 0.5817(5) 0.0588(4) 0.2427(4) 0.0371(11) Uani 1 1 d .
H30D H 0.5801 0.1111 0.2965 0.056 Uiso 1 1 calc R
H30E H 0.6020 0.0960 0.1928 0.056 Uiso 1 1 calc R
H30F H 0.6478 0.0127 0.2573 0.056 Uiso 1 1 calc R
C31B C 0.0083(4) 0.2268(3) 0.2773(3) 0.0236(8) Uani 1 1 d .
H31C H 0.0392 0.3041 0.2902 0.028 Uiso 1 1 calc R
H31D H -0.0643 0.2125 0.3105 0.028 Uiso 1 1 calc R
C32B C -0.0359(5) 0.1912(3) 0.1756(3) 0.0296(9) Uani 1 1 d .
H32C H -0.1012 0.2360 0.1535 0.036 Uiso 1 1 calc R
H32D H 0.0392 0.2041 0.1445 0.036 Uiso 1 1 calc R
C33B C -0.0934(4) 0.0753(3) 0.1482(3) 0.0273(8) Uani 1 1 d .
H33C H -0.1664 0.0605 0.1808 0.033 Uiso 1 1 calc R
H33D H -0.0271 0.0294 0.1661 0.033 Uiso 1 1 calc R
C34B C -0.1417(6) 0.0487(4) 0.0454(3) 0.0360(10) Uani 1 1 d .
H34D H -0.2077 0.0939 0.0277 0.054 Uiso 1 1 calc R
H34E H -0.1793 -0.0263 0.0297 0.054 Uiso 1 1 calc R
H34F H -0.0690 0.0615 0.0131 0.054 Uiso 1 1 calc R
C35B C -0.0740(4) 0.5954(3) 0.5430(3) 0.0241(8) Uani 1 1 d .
H35C H -0.1218 0.5228 0.5244 0.029 Uiso 1 1 calc R
H35D H -0.0157 0.6085 0.4988 0.029 Uiso 1 1 calc R
C36B C -0.1674(4) 0.6773(3) 0.5461(3) 0.0244(8) Uani 1 1 d .
H36C H -0.1177 0.7494 0.5612 0.029 Uiso 1 1 calc R
H36D H -0.2186 0.6674 0.5950 0.029 Uiso 1 1 calc R
C37B C -0.2593(4) 0.6692(4) 0.4564(3) 0.0289(9) Uani 1 1 d .
H37C H -0.3069 0.5963 0.4400 0.035 Uiso 1 1 calc R
H37D H -0.2086 0.6819 0.4079 0.035 Uiso 1 1 calc R
C38B C -0.3562(5) 0.7492(4) 0.4616(4) 0.0392(11) Uani 1 1 d .
H38D H -0.4019 0.7406 0.5126 0.059 Uiso 1 1 calc R
H38E H -0.4188 0.7369 0.4047 0.059 Uiso 1 1 calc R
H38F H -0.3101 0.8216 0.4707 0.059 Uiso 1 1 calc R
C39B C 0.1954(4) 0.6602(3) 0.8885(3) 0.0232(8) Uani 1 1 d .
H39C H 0.2885 0.6817 0.8888 0.028 Uiso 1 1 calc R
H39D H 0.1863 0.5974 0.9199 0.028 Uiso 1 1 calc R
C40B C 0.1361(4) 0.7508(3) 0.9349(3) 0.0237(8) Uani 1 1 d .
H40C H 0.0415 0.7298 0.9279 0.028 Uiso 1 1 calc R
H40D H 0.1501 0.8135 0.9039 0.028 Uiso 1 1 calc R
C41B C 0.1913(5) 0.7829(3) 1.0361(3) 0.0288(9) Uani 1 1 d .
H41C H 0.1844 0.7193 1.0667 0.035 Uiso 1 1 calc R
H41D H 0.2842 0.8109 1.0434 0.035 Uiso 1 1 calc R
C42B C 0.1201(5) 0.8670(4) 1.0812(3) 0.0346(10) Uani 1 1 d .
H42D H 0.1325 0.9321 1.0542 0.052 Uiso 1 1 calc R
H42E H 0.1544 0.8826 1.1466 0.052 Uiso 1 1 calc R
H42F H 0.0275 0.8406 1.0718 0.052 Uiso 1 1 calc R
O1B O 0.6102(3) 0.2927(2) 0.92451(19) 0.0257(6) Uani 1 1 d .
O2B O 0.6552(3) 0.1457(2) 0.80338(18) 0.0239(6) Uani 1 1 d .
O3B O 0.2898(3) 0.0520(2) 0.35163(19) 0.0232(6) Uani 1 1 d .
O4B O 0.1114(3) 0.1676(2) 0.30549(19) 0.0226(6) Uani 1 1 d .
O5B O -0.0007(3) 0.6062(2) 0.6331(2) 0.0264(6) Uani 1 1 d .
O6B O 0.1255(3) 0.6360(2) 0.7968(2) 0.0256(6) Uani 1 1 d .

loop_
_atom_site_aniso_label
_atom_site_aniso_U_11
_atom_site_aniso_U_22
_atom_site_aniso_U_33
_atom_site_aniso_U_23
_atom_site_aniso_U_13
_atom_site_aniso_U_12
C1A 0.022(2) 0.0290(18) 0.0169(18) 0.0018(14) -0.0007(16) 0.0088(15)
C2A 0.015(2) 0.0299(19) 0.0179(18) 0.0012(15) -0.0023(16) 0.0108(14)
C3A 0.021(2) 0.0296(18) 0.0146(18) 0.0022(15) -0.0012(16) 0.0101(15)
C4A 0.020(2) 0.0281(18) 0.0178(19) 0.0019(15) -0.0020(17) 0.0090(14)
C5A 0.020(2) 0.030(2) 0.0160(18) 0.0036(15) -0.0032(16) 0.0090(15)
C6A 0.023(2) 0.0275(19) 0.0188(19) 0.0025(15) 0.0025(17) 0.0105(15)
C7A 0.015(2) 0.0274(17) 0.0167(18) 0.0030(14) -0.0030(15) 0.0057(13)
C8A 0.020(2) 0.0233(16) 0.0173(18) 0.0005(13) 0.0001(16) 0.0006(13)
C9A 0.024(2) 0.0227(17) 0.0188(18) -0.0001(14) 0.0073(17) 0.0029(14)
C10A 0.020(2) 0.0249(17) 0.0180(18) 0.0023(14) 0.0030(16) 0.0067(13)
C11A 0.020(2) 0.0236(16) 0.0168(17) 0.0020(13) 0.0007(15) 0.0078(13)
C12A 0.018(2) 0.0241(17) 0.0190(18) 0.0065(14) 0.0006(16) 0.0069(14)
C13A 0.017(2) 0.0222(17) 0.0180(18) 0.0038(14) -0.0020(15) 0.0043(13)
C14A 0.021(2) 0.0250(17) 0.0151(17) 0.0031(13) 0.0004(16) 0.0063(14)
C15A 0.023(2) 0.0250(17) 0.0166(17) 0.0014(14) 0.0016(16) 0.0050(14)
C16A 0.018(2) 0.0233(16) 0.0187(18) 0.0021(13) 0.0031(16) 0.0044(13)
C17A 0.023(2) 0.0244(17) 0.0193(19) 0.0035(14) 0.0058(17) 0.0042(14)
C18A 0.016(2) 0.0297(18) 0.0169(17) 0.0034(14) -0.0014(15) 0.0067(14)
C19A 0.031(3) 0.0302(19) 0.0202(19) -0.0013(15) -0.0049(17) 0.0128(16)
C20A 0.031(3) 0.0305(19) 0.021(2) 0.0028(15) -0.0044(18) 0.0055(16)
C21A 0.031(3) 0.039(2) 0.0213(19) -0.0010(16) 0.0008(17) -0.0004(17)
C22A 0.041(3) 0.036(2) 0.025(2) -0.0026(17) -0.0067(19) 0.0020(18)
C23A 0.025(2) 0.0269(18) 0.0184(18) 0.0006(14) -0.0018(16) 0.0139(15)
C24A 0.025(2) 0.0249(17) 0.0211(18) -0.0025(14) -0.0011(16) 0.0098(14)
C25A 0.027(2) 0.0308(18) 0.0211(17) -0.0006(14) 0.0018(16) 0.0093(14)
C26A 0.028(3) 0.034(2) 0.040(2) 0.0033(17) 0.009(2) 0.0083(16)
C27A 0.019(2) 0.0252(17) 0.0160(17) -0.0003(13) -0.0064(15) 0.0093(14)
C28A 0.020(2) 0.0285(18) 0.0222(18) 0.0034(15) -0.0025(16) 0.0117(15)
C29A 0.029(3) 0.037(2) 0.0241(19) 0.0035(16) -0.0005(18) 0.0190(17)
C30A 0.034(3) 0.041(2) 0.030(2) 0.0049(18) -0.003(2) 0.0210(19)
C31A 0.020(2) 0.0265(17) 0.0167(17) 0.0014(14) -0.0021(15) 0.0082(13)
C32A 0.021(2) 0.0280(18) 0.0160(17) 0.0022(14) 0.0002(15) 0.0079(14)
C33A 0.022(2) 0.0292(19) 0.0169(17) -0.0003(14) -0.0033(16) 0.0071(14)
C34A 0.031(3) 0.041(2) 0.0206(19) 0.0000(17) -0.0031(18) 0.0073(17)
C35A 0.019(2) 0.0284(18) 0.0140(17) -0.0006(14) -0.0054(15) 0.0081(14)
C36A 0.020(2) 0.0254(17) 0.0166(17) 0.0015(13) -0.0015(14) 0.0080(14)
C37A 0.024(2) 0.0323(19) 0.0180(17) -0.0025(14) -0.0023(16) 0.0070(15)
C38A 0.032(3) 0.041(2) 0.025(2) -0.0028(17) 0.0036(19) 0.0111(17)
C39A 0.023(2) 0.0279(18) 0.0168(18) 0.0008(14) -0.0027(16) 0.0057(15)
C40A 0.023(2) 0.0273(18) 0.0246(19) 0.0040(15) -0.0003(17) 0.0079(15)
C41A 0.025(3) 0.036(2) 0.029(2) 0.0068(16) -0.0005(18) 0.0097(16)
C42A 0.030(3) 0.051(3) 0.039(3) 0.014(2) 0.006(2) 0.021(2)
O1A 0.0277(18) 0.0315(14) 0.0164(13) -0.0015(10) -0.0030(12) 0.0106(11)
O2A 0.0237(17) 0.0268(13) 0.0168(13) -0.0025(10) -0.0002(12) 0.0082(10)
O3A 0.0224(17) 0.0271(14) 0.0192(13) 0.0022(11) -0.0045(11) 0.0119(11)
O4A 0.0245(18) 0.0267(13) 0.0179(13) 0.0016(10) -0.0028(12) 0.0109(10)
O5A 0.0227(17) 0.0269(13) 0.0176(13) 0.0002(10) -0.0018(12) 0.0086(10)
O6A 0.0200(16) 0.0272(13) 0.0195(13) -0.0010(10) -0.0031(11) 0.0091(10)
O7A 0.0168(15) 0.0301(13) 0.0218(12) 0.0034(10) -0.0025(10) 0.0050(10)
O8A 0.0296(17) 0.0284(12) 0.0181(12) 0.0053(10) 0.0042(11) 0.0072(10)
O9A 0.0290(18) 0.0260(13) 0.0222(13) 0.0035(10) -0.0015(12) 0.0062(10)
O10A 0.0198(16) 0.0308(13) 0.0211(12) 0.0023(10) 0.0039(11) 0.0036(10)
O11A 0.0233(16) 0.0297(12) 0.0168(12) 0.0062(10) 0.0035(11) 0.0081(10)
O12A 0.0192(15) 0.0251(12) 0.0238(13) 0.0011(10) -0.0025(11) 0.0041(10)
S1 0.0190(5) 0.0246(4) 0.0148(4) 0.0026(3) -0.0011(3) 0.0060(3)
S2 0.0172(5) 0.0234(4) 0.0160(4) 0.0019(3) -0.0005(3) 0.0057(3)
S3 0.0182(5) 0.0242(4) 0.0144(4) 0.0018(3) -0.0003(3) 0.0065(3)
C1B 0.017(2) 0.0240(17) 0.0193(18) 0.0053(14) 0.0025(16) 0.0053(13)
C2B 0.020(2) 0.0253(17) 0.0200(18) 0.0043(14) 0.0040(16) 0.0055(14)
C3B 0.019(2) 0.0252(17) 0.0222(19) 0.0038(14) 0.0027(16) 0.0055(14)
C4B 0.021(2) 0.0267(18) 0.0205(19) 0.0033(15) 0.0049(17) 0.0036(14)
C5B 0.017(2) 0.0245(18) 0.0227(19) 0.0029(15) 0.0025(16) 0.0034(14)
C6B 0.015(2) 0.0255(17) 0.0185(18) 0.0026(14) 0.0011(16) 0.0040(14)
C7B 0.022(2) 0.0214(16) 0.0194(18) 0.0009(13) 0.0046(16) 0.0060(14)
C8B 0.022(2) 0.0238(17) 0.0141(17) 0.0038(13) -0.0004(16) 0.0066(14)
C9B 0.021(2) 0.0256(17) 0.0168(18) 0.0010(14) 0.0035(16) 0.0078(14)
C10B 0.019(2) 0.0283(18) 0.0160(18) 0.0038(14) 0.0011(16) 0.0071(14)
C11B 0.017(2) 0.0249(17) 0.0226(18) 0.0042(14) 0.0007(16) 0.0056(13)
C12B 0.014(2) 0.0226(16) 0.0209(18) 0.0021(13) -0.0004(15) 0.0055(13)
C13B 0.016(2) 0.0254(17) 0.0183(18) 0.0055(14) 0.0003(16) 0.0059(13)
C14B 0.021(2) 0.0219(17) 0.0232(19) 0.0045(14) 0.0029(17) 0.0082(14)
C15B 0.020(2) 0.0267(17) 0.0162(17) -0.0012(14) -0.0016(15) 0.0056(14)
C16B 0.016(2) 0.0258(17) 0.0209(18) 0.0015(14) -0.0023(16) 0.0083(14)
C17B 0.018(2) 0.0249(17) 0.0218(19) -0.0007(14) 0.0017(17) 0.0053(14)
C18B 0.015(2) 0.0243(17) 0.0186(17) 0.0018(14) -0.0003(15) 0.0059(13)
C19B 0.021(2) 0.0231(16) 0.0188(18) 0.0020(14) -0.0005(15) 0.0067(13)
C20B 0.029(2) 0.0227(17) 0.0174(17) 0.0018(14) -0.0022(16) 0.0079(14)
C21B 0.028(2) 0.0288(19) 0.0186(18) 0.0017(14) 0.0015(16) 0.0034(15)
C22B 0.025(3) 0.043(2) 0.0174(18) -0.0025(15) -0.0053(17) 0.0037(17)
C23B 0.023(2) 0.0279(18) 0.0170(17) 0.0027(14) 0.0025(15) 0.0086(14)
C24B 0.022(2) 0.0247(17) 0.0224(18) 0.0042(14) 0.0013(16) 0.0086(14)
C25B 0.025(2) 0.0299(19) 0.0260(19) 0.0032(15) 0.0042(17) 0.0105(15)
C26B 0.031(3) 0.0284(19) 0.040(2) -0.0013(17) 0.000(2) 0.0087(16)
C27B 0.021(2) 0.0291(18) 0.0194(18) -0.0006(14) -0.0025(15) 0.0118(15)
C28B 0.030(2) 0.0265(17) 0.0209(18) -0.0022(14) 0.0006(17) 0.0110(15)
C29B 0.033(3) 0.0325(18) 0.0227(18) 0.0007(15) 0.0070(17) 0.0136(15)
C30B 0.029(3) 0.037(2) 0.047(3) 0.0029(19) 0.011(2) 0.0080(17)
C31B 0.022(2) 0.0262(17) 0.0209(19) 0.0034(14) -0.0060(16) 0.0092(14)
C32B 0.036(3) 0.0271(19) 0.023(2) 0.0015(15) -0.0021(18) 0.0082(16)
C33B 0.027(2) 0.0325(19) 0.0194(18) 0.0028(14) -0.0025(16) 0.0017(15)
C34B 0.048(3) 0.033(2) 0.022(2) 0.0000(16) -0.0039(19) -0.0003(18)
C35B 0.025(2) 0.0246(17) 0.0225(19) 0.0026(14) -0.0015(17) 0.0093(14)
C36B 0.023(2) 0.0260(18) 0.0244(19) 0.0042(14) -0.0008(17) 0.0108(15)
C37B 0.022(2) 0.040(2) 0.026(2) 0.0095(17) 0.0005(18) 0.0106(16)
C38B 0.027(3) 0.060(3) 0.037(2) 0.018(2) 0.002(2) 0.024(2)
C39B 0.024(2) 0.0278(18) 0.0177(18) 0.0017(14) -0.0001(16) 0.0079(14)
C40B 0.021(2) 0.0275(17) 0.0227(19) 0.0020(14) 0.0014(16) 0.0078(14)
C41B 0.024(2) 0.037(2) 0.0229(19) -0.0011(16) -0.0022(17) 0.0110(16)
C42B 0.025(3) 0.048(2) 0.027(2) -0.0079(17) 0.0004(19) 0.0131(18)
O1B 0.0285(18) 0.0330(14) 0.0143(13) -0.0019(11) -0.0027(12) 0.0137(11)
O2B 0.0248(18) 0.0313(14) 0.0154(12) 0.0013(10) -0.0025(11) 0.0142(11)
O3B 0.0199(16) 0.0280(13) 0.0207(13) -0.0005(10) -0.0001(11) 0.0089(10)
O4B 0.0195(16) 0.0311(13) 0.0148(13) -0.0002(10) -0.0049(11) 0.0093(11)
O5B 0.0256(18) 0.0307(14) 0.0210(14) -0.0007(11) -0.0044(12) 0.0138(11)
O6B 0.0261(18) 0.0287(13) 0.0204(14) -0.0026(10) -0.0027(12) 0.0148(11)

loop_
_atom_type_symbol
_atom_type_description
_atom_type_scat_dispersion_real
_atom_type_scat_dispersion_imag
_atom_type_scat_source
C C 0.0033 0.0016 'International Tables Vol C Tables 4.2.6.8 and 6.1.1.4'
H H 0.0000 0.0000 'International Tables Vol C Tables 4.2.6.8 and 6.1.1.4'
O O 0.0106 0.0060 'International Tables Vol C Tables 4.2.6.8 and 6.1.1.4'
S S 0.1246 0.1234 'International Tables Vol C Tables 4.2.6.8 and 6.1.1.4'

loop_
_geom_angle_atom_site_label_1
_geom_angle_atom_site_label_2
_geom_angle_atom_site_label_3
_geom_angle
C6A C1A C18A 123.3(4)
C6A C1A C2A 119.8(4)
C18A C1A C2A 116.9(4)
C3A C2A C7A 122.0(4)
C3A C2A C1A 120.0(4)
C7A C2A C1A 117.9(4)
C2A C3A C10A 122.7(4)
C2A C3A C4A 119.7(4)
C10A C3A C4A 117.5(4)
C5A C4A C11A 122.3(4)
C5A C4A C3A 120.3(4)
C11A C4A C3A 117.3(4)
C4A C5A C14A 123.0(4)
C4A C5A C6A 119.7(4)
C14A C5A C6A 117.2(4)
C1A C6A C15A 121.6(4)
C1A C6A C5A 120.4(4)
C15A C6A C5A 117.9(4)
C2A C7A C8A 117.0(4)
C2A C7A S1 104.7(3)
C8A C7A S1 138.3(3)
O1A C8A C7A 127.1(4)
O1A C8A C9A 112.0(3)
C7A C8A C9A 120.9(4)
O2A C9A C10A 128.3(4)
O2A C9A C8A 112.1(4)
C10A C9A C8A 119.6(3)
C3A C10A C9A 117.9(4)
C3A C10A S2 105.5(3)
C9A C10A S2 136.5(3)
C12A C11A C4A 117.4(3)
C12A C11A S2 137.6(3)
C4A C11A S2 105.0(3)
O3A C12A C11A 127.7(3)
O3A C12A C13A 112.2(3)
C11A C12A C13A 120.1(4)
O4A C13A C14A 128.8(3)
O4A C13A C12A 111.3(3)
C14A C13A C12A 119.9(4)
C5A C14A C13A 117.2(4)
C5A C14A S3 105.3(3)
C13A C14A S3 137.5(3)
C16A C15A C6A 118.2(4)
C16A C15A S3 137.2(3)
C6A C15A S3 104.6(3)
O5A C16A C15A 128.8(4)
O5A C16A C17A 111.4(3)
C15A C16A C17A 119.8(3)
O6A C17A C18A 127.9(4)
O6A C17A C16A 112.0(3)
C18A C17A C16A 120.1(4)
C17A C18A C1A 116.9(4)
C17A C18A S1 137.9(3)
C1A C18A S1 105.1(3)
O1A C19A C20A 107.2(3)
C21A C20A C19A 114.4(3)
C20A C21A C22A 111.7(4)
O2A C23A C24A 107.3(3)
C23A C24A C25A 114.3(3)
C26A C25A C24A 113.4(4)
O3A C27A C28A 108.0(3)
C27A C28A C29A 111.6(3)
C30A C29A C28A 111.6(4)
O4A C31A C32A 107.1(3)
C31A C32A C33A 111.9(3)
C34A C33A C32A 113.5(4)
O5A C35A C36A 105.5(3)
C35A C36A C37A 113.5(4)
C36A C37A C38A 111.3(4)
O6A C39A C40A 107.6(3)
C39A C40A C41A 111.2(3)
C42A C41A C40A 112.8(4)
C8A O1A C19A 118.4(3)
C9A O2A C23A 116.6(3)
C12A O3A C27A 116.9(3)
C13A O4A C31A 118.5(3)
C16A O5A C35A 118.2(3)
C17A O6A C39A 118.2(3)
O8A S1 O7A 118.45(18)
O8A S1 C18A 109.58(18)
O7A S1 C18A 110.94(18)
O8A S1 C7A 110.16(18)
O7A S1 C7A 109.88(18)
C18A S1 C7A 95.42(19)
O9A S2 O10A 118.31(18)
O9A S2 C10A 110.46(19)
O10A S2 C10A 109.44(17)
O9A S2 C11A 111.58(17)
O10A S2 C11A 109.84(19)
C10A S2 C11A 94.67(19)
O12A S3 O11A 117.81(17)
O12A S3 C14A 111.06(19)
O11A S3 C14A 110.37(16)
O12A S3 C15A 110.10(17)
O11A S3 C15A 110.23(19)
C14A S3 C15A 94.90(19)
C2B C1B C7B 117.9(4)
C2B C1B C6B 119.3(4)
C7B C1B C6B 122.8(3)
C10B C2B C1B 119.4(4)
C10B C2B C3B 120.6(4)
C1B C2B C3B 120.0(4)
C4B C3B C11B 119.2(4)
C4B C3B C2B 120.4(4)
C11B C3B C2B 120.3(4)
C14B C4B C3B 118.3(4)
C14B C4B C5B 122.6(4)
C3B C4B C5B 119.2(4)
C6B C5B C15B 118.9(3)
C6B C5B C4B 120.6(4)
C15B C5B C4B 120.5(4)
C5B C6B C18B 118.8(4)
C5B C6B C1B 120.5(4)
C18B C6B C1B 120.8(4)
C8B C7B C1B 122.2(3)
O1B C8B C7B 126.5(3)
O1B C8B C9B 113.9(3)
C7B C8B C9B 119.6(4)
O2B C9B C10B 125.7(3)
O2B C9B C8B 115.6(4)
C10B C9B C8B 118.7(4)
C9B C10B C2B 122.2(4)
C12B C11B C3B 121.9(4)
O3B C12B C11B 125.7(4)
O3B C12B C13B 115.0(3)
C11B C12B C13B 119.3(3)
O4B C13B C14B 126.7(4)
O4B C13B C12B 114.9(3)
C14B C13B C12B 118.4(4)
C13B C14B C4B 122.8(4)
C16B C15B C5B 122.2(4)
O5B C16B C15B 126.2(4)
O5B C16B C17B 114.9(3)
C15B C16B C17B 118.9(4)
O6B C17B C18B 125.9(4)
O6B C17B C16B 114.6(4)
C18B C17B C16B 119.5(3)
C17B C18B C6B 121.8(4)
O1B C19B C20B 105.9(3)
C19B C20B C21B 112.5(3)
C20B C21B C22B 112.1(4)
O2B C23B C24B 107.9(3)
C23B C24B C25B 112.2(3)
C26B C25B C24B 111.4(4)
O3B C27B C28B 107.7(3)
C27B C28B C29B 113.8(3)
C30B C29B C28B 113.3(4)
O4B C31B C32B 107.1(3)
C33B C32B C31B 115.0(3)
C32B C33B C34B 111.2(3)
O5B C35B C36B 106.7(3)
C35B C36B C37B 112.5(3)
C36B C37B C38B 111.9(4)
O6B C39B C40B 105.9(3)
C39B C40B C41B 113.8(4)
C42B C41B C40B 111.6(4)
C8B O1B C19B 118.2(3)
C9B O2B C23B 117.7(3)
C12B O3B C27B 116.3(3)
C13B O4B C31B 117.1(3)
C16B O5B C35B 118.4(3)
C17B O6B C39B 117.8(3)

loop_
_geom_bond_atom_site_label_1
_geom_bond_atom_site_label_2
_geom_bond_distance
C1A C6A 1.377(6)
C1A C18A 1.401(6)
C1A C2A 1.417(5)
C2A C3A 1.382(6)
C2A C7A 1.398(5)
C3A C10A 1.384(5)
C3A C4A 1.421(5)
C4A C5A 1.372(5)
C4A C11A 1.397(6)
C5A C14A 1.393(5)
C5A C6A 1.419(6)
C6A C15A 1.393(5)
C7A C8A 1.402(5)
C7A S1 1.829(4)
C8A O1A 1.356(5)
C8A C9A 1.460(6)
C9A O2A 1.348(5)
C9A C10A 1.399(6)
C10A S2 1.835(4)
C11A C12A 1.388(6)
C11A S2 1.840(4)
C12A O3A 1.340(5)
C12A C13A 1.487(5)
C13A O4A 1.336(5)
C13A C14A 1.393(6)
C14A S3 1.831(4)
C15A C16A 1.392(6)
C15A S3 1.845(5)
C16A O5A 1.332(5)
C16A C17A 1.486(5)
C17A O6A 1.341(5)
C17A C18A 1.394(5)
C18A S1 1.828(4)
C19A O1A 1.439(5)
C19A C20A 1.521(6)
C20A C21A 1.510(6)
C21A C22A 1.536(6)
C23A O2A 1.451(5)
C23A C24A 1.517(5)
C24A C25A 1.525(5)
C25A C26A 1.521(6)
C27A O3A 1.452(4)
C27A C28A 1.498(5)
C28A C29A 1.529(5)
C29A C30A 1.514(6)
C31A O4A 1.448(4)
C31A C32A 1.505(6)
C32A C33A 1.533(5)
C33A C34A 1.518(6)
C35A O5A 1.458(5)
C35A C36A 1.508(5)
C36A C37A 1.523(5)
C37A C38A 1.536(6)
C39A O6A 1.457(5)
C39A C40A 1.500(6)
C40A C41A 1.533(6)
C41A C42A 1.529(6)
O7A S1 1.443(3)
O8A S1 1.432(3)
O9A S2 1.431(3)
O10A S2 1.433(3)
O11A S3 1.442(3)
O12A S3 1.433(3)
C1B C2B 1.413(5)
C1B C7B 1.423(6)
C1B C6B 1.459(5)
C2B C10B 1.407(6)
C2B C3B 1.460(6)
C3B C4B 1.411(6)
C3B C11B 1.413(5)
C4B C14B 1.405(6)
C4B C5B 1.457(5)
C5B C6B 1.401(5)
C5B C15B 1.412(6)
C6B C18B 1.422(5)
C7B C8B 1.368(6)
C8B O1B 1.364(5)
C8B C9B 1.431(5)
C9B O2B 1.353(5)
C9B C10B 1.378(5)
C11B C12B 1.369(6)
C12B O3B 1.362(5)
C12B C13B 1.439(5)
C13B O4B 1.359(5)
C13B C14B 1.379(5)
C15B C16B 1.375(5)
C16B O5B 1.369(5)
C16B C17B 1.429(5)
C17B O6B 1.361(5)
C17B C18B 1.369(6)
C19B O1B 1.433(4)
C19B C20B 1.517(6)
C20B C21B 1.524(5)
C21B C22B 1.540(6)
C23B O2B 1.436(4)
C23B C24B 1.499(6)
C24B C25B 1.535(5)
C25B C26B 1.511(6)
C27B O3B 1.436(5)
C27B C28B 1.515(5)
C28B C29B 1.528(5)
C29B C30B 1.524(7)
C31B O4B 1.435(5)
C31B C32B 1.521(6)
C32B C33B 1.515(6)
C33B C34B 1.531(5)
C35B O5B 1.435(5)
C35B C36B 1.514(5)
C36B C37B 1.520(6)
C37B C38B 1.524(6)
C39B O6B 1.437(5)
C39B C40B 1.513(5)
C40B C41B 1.527(6)
C41B C42B 1.520(6)
